data_9015248
loop_
_publ_author_name
'Tait, K. T.'
'Barkley, M. C.'
'Thompson, R. M.'
'Origlieri, M. J.'
'Evans, S. H.'
'Prewitt, C. T.'
'Yang, H.'

_publ_section_title
;
 Bobdownsite, a new mineral species from Big Fish River, Yukon, Canada,
 and its structural relationship with whitlockite-type compounds
;
_journal_name_full 'The Canadian Mineralogist'
_journal_page_first 1065
_journal_page_last 1078
_journal_paper_doi 10.3749/canmin.49.4.1065
_journal_volume 49
_journal_year 2011
_chemical_compound_source 'Palermo #1 quarry, New Hampshire, USA'
_chemical_formula_sum 'Al0.02 Ca9 Fe0.35 H Mg0.62 Mn0.02 O28 P7'
_chemical_name_mineral Whitlockite
_space_group_IT_number 161
_symmetry_space_group_name_Hall 'R 3 -2"c'
_symmetry_space_group_name_H-M 'R 3 c :H'
_cell_angle_alpha 90
_cell_angle_beta 90
_cell_angle_gamma 120
_cell_formula_units_Z 6
_cell_length_a 10.3590
_cell_length_b 10.3590
_cell_length_c 37.0857
_cell_volume 3446.456
_database_code_amcsd 0018920
_exptl_crystal_density_diffrn 3.072
_cod_original_sg_symbol_H-M 'R 3 c'
_cod_original_formula_sum 'Ca9 Mg.62 Fe.35 Mn.02 Al.02 P7 O28 H'
_cod_database_code 9015248

loop_
_space_group_symop_operation_xyz
x,y,z
2/3+x,1/3+y,1/3+z
1/3+x,2/3+y,2/3+z
x,x-y,1/2+z
2/3+x,1/3+x-y,5/6+z
1/3+x,2/3+x-y,1/6+z
-y,-x,1/2+z
2/3-y,1/3-x,5/6+z
1/3-y,2/3-x,1/6+z
-x+y,y,1/2+z
2/3-x+y,1/3+y,5/6+z
1/3-x+y,2/3+y,1/6+z
-y,x-y,z
2/3-y,1/3+x-y,1/3+z
1/3-y,2/3+x-y,2/3+z
-x+y,-x,z
2/3-x+y,1/3-x,1/3+z
1/3-x+y,2/3-x,2/3+z

loop_
_atom_site_aniso_label
_atom_site_aniso_U_11
_atom_site_aniso_U_22
_atom_site_aniso_U_33
_atom_site_aniso_U_12
_atom_site_aniso_U_13
_atom_site_aniso_U_23
Ca1 0.03638 0.01881 0.01595 0.02075 -0.01259 -0.00863
Ca2 0.01040 0.00952 0.00875 0.00556 -0.00041 -0.00112
Ca3 0.01074 0.00889 0.00949 0.00482 -0.00238 -0.00091
Mg 0.00824 0.00824 0.00880 0.00412 0.00000 0.00000
Fe 0.00824 0.00824 0.00880 0.00412 0.00000 0.00000
Mn 0.00824 0.00824 0.00880 0.00412 0.00000 0.00000
Al 0.00824 0.00824 0.00880 0.00412 0.00000 0.00000
P1A 0.00742 0.00742 0.01842 0.00371 0.00000 0.00000
P1B 0.00001 0.00001 0.00001 0.00000 0.00000 0.00000
P2 0.00854 0.00890 0.00737 0.00493 0.00116 0.00122
P3 0.00864 0.00901 0.00704 0.00453 0.00001 0.00041
O1 0.02506 0.02073 0.00765 0.01299 0.00020 -0.00054
O2 0.01576 0.01741 0.01485 0.01328 0.00271 0.00169
O3 0.01098 0.00806 0.01155 0.00280 0.00214 0.00168
O4 0.00960 0.00745 0.01702 0.00306 0.00308 0.00117
O5 0.02107 0.01642 0.00747 0.01140 -0.00222 -0.00219
O6 0.01482 0.01564 0.01260 0.01099 -0.00076 -0.00297
O7 0.01473 0.01139 0.01331 0.00330 0.00211 0.00459
O8 0.00748 0.00978 0.01400 0.00260 0.00045 -0.00039
O-H9 0.03017 0.03017 0.04742 0.01508 0.00000 0.00000
O-H9B 0.01484 0.01484 0.03158 0.00742 0.00000 0.00000
O10 0.01831 0.00950 0.02690 0.00887 0.00857 0.00398

loop_
_atom_site_label
_atom_site_fract_x
_atom_site_fract_y
_atom_site_fract_z
_atom_site_occupancy
_atom_site_U_iso_or_equiv
_atom_site_type_symbol
_atom_site_attached_hydrogens
Ca1 0.29278 0.15662 0.67220 1.00000 0.02062 Ca 0
Ca2 0.28035 0.14623 0.56520 1.00000 0.00930 Ca 0
Ca3 0.38769 0.18008 0.76765 1.00000 0.00975 Ca 0
Mg 0.00000 0.00000 -0.00028 0.62000 0.00842 Mg 0
Fe 0.00000 0.00000 -0.00028 0.35000 0.00842 Fe 0
Mn 0.00000 0.00000 -0.00028 0.02000 0.00842 Mn 0
Al 0.00000 0.00000 -0.00028 0.02000 0.00842 Al 0
P1A 0.00000 0.00000 0.75326 0.85000 0.01108 P 0
P1B 0.00000 0.00000 0.73176 0.15000 0.00001 P 0
P2 0.31690 0.14343 0.86428 1.00000 0.00802 P 0
P3 0.35083 0.15788 0.96718 1.00000 0.00818 P 0
O1 0.27579 0.09357 0.82513 1.00000 0.01713 O 0
O2 0.24620 0.23279 0.87771 1.00000 0.01379 O 0
O3 0.27237 0.00161 0.88627 1.00000 0.01107 O 0
O4 0.48768 0.24153 0.86884 1.00000 0.01190 O 0
O5 0.40292 0.19613 0.00664 1.00000 0.01408 O 0
O6 0.39991 0.04894 0.95358 1.00000 0.01285 O 0
O7 0.41667 0.30451 0.94644 1.00000 0.01458 O 0
O8 0.17933 0.07942 0.96326 1.00000 0.01118 O 0
O-H9 0.00000 0.00000 0.79758 0.85000 0.03592 O 1
O-H9B 0.00000 0.00000 0.68932 0.15000 0.02042 O 1
O10 -0.01931 0.12946 0.74202 1.00000 0.01738 O 0

loop_
_cod_changelog_entry_id
_cod_changelog_entry_author
_cod_changelog_entry_date
_cod_changelog_entry_text
1
;cod-tools version 3.8.0
Id: cif_guess_AMCSD_atom_types 9574 2023-05-10 09:00:05Z saulius
;
2023-05-10T18:55:54+03:00
;Derived atom types and hydrogen counts
from atom names that follow the AMCSD naming convention
(Wat == water, O-H == hydroxyl).
;

loop_
_cod_related_entry_id
_cod_related_entry_database
_cod_related_entry_code
1 AMCSD 0018920
